data_7115743
loop_
_publ_author_name
'Mohamed El Garah'
'Artur Ciesielski'
'Nicolas Marets'
'Veronique Bulach'
'Mir Wais Hosseini'
'Paolo Samori'

_publ_section_title
;
 Molecular tectonics based nanopatterning of interfaces with 2D
 metal-organic frameworks (MOFs)
;
_journal_name_full Chem.Commun.
_journal_page_first 12250
_journal_paper_doi 10.1039/C4cc03622K
_journal_volume 50
_journal_year 2014
_chemical_formula_sum 'C42 H40 N6'
_chemical_formula_weight 628.80
_chemical_name_systematic
; 
 ? 
;
_space_group_IT_number 2
_symmetry_cell_setting triclinic
_symmetry_space_group_name_Hall '-P 1'
_symmetry_space_group_name_H-M 'P -1'
_atom_sites_solution_hydrogens geom
_atom_sites_solution_primary direct
_atom_sites_solution_secondary difmap
_audit_creation_method SHELXL-97
_cell_angle_alpha 81.339(2)
_cell_angle_beta 71.164(2)
_cell_angle_gamma 86.240(2)
_cell_formula_units_Z 2
_cell_length_a 9.8125(3)
_cell_length_b 14.2149(5)
_cell_length_c 14.3580(6)
_cell_measurement_reflns_used 4191
_cell_measurement_temperature 173(2)
_cell_measurement_theta_max 25.85
_cell_measurement_theta_min 2.23
_cell_volume 1873.53(12)
_computing_cell_refinement 'Bruker SAINT'
_computing_data_collection 'Bruker APEX2'
_computing_data_reduction 'Bruker SAINT'
_computing_molecular_graphics 'Bruker SHELXTL'
_computing_publication_material 'Bruker SHELXTL'
_computing_structure_refinement 'SHELXL-97 (Sheldrick, 2008)'
_computing_structure_solution 'SHELXS-97 (Sheldrick, 2008)'
_diffrn_ambient_temperature 173(2)
_diffrn_measured_fraction_theta_full 0.966
_diffrn_measured_fraction_theta_max 0.966
_diffrn_measurement_device_type 'Bruker APEX-II CCD'
_diffrn_measurement_method '\f and \w scans'
_diffrn_radiation_monochromator graphite
_diffrn_radiation_source 'fine-focus sealed tube'
_diffrn_radiation_type MoK\a
_diffrn_radiation_wavelength 0.71073
_diffrn_reflns_av_R_equivalents 0.0000
_diffrn_reflns_av_sigmaI/netI 0.0779
_diffrn_reflns_limit_h_max 12
_diffrn_reflns_limit_h_min -11
_diffrn_reflns_limit_k_max 20
_diffrn_reflns_limit_k_min -19
_diffrn_reflns_limit_l_max 20
_diffrn_reflns_limit_l_min 0
_diffrn_reflns_number 10117
_diffrn_reflns_theta_full 29.53
_diffrn_reflns_theta_max 29.53
_diffrn_reflns_theta_min 2.23
_exptl_absorpt_coefficient_mu 0.067
_exptl_absorpt_correction_T_max 0.9968
_exptl_absorpt_correction_T_min 0.9904
_exptl_absorpt_correction_type ulti-scan
_exptl_absorpt_process_details sadabs
_exptl_crystal_colour red
_exptl_crystal_density_diffrn 1.115
_exptl_crystal_density_meas ?
_exptl_crystal_density_method 'not measured'
_exptl_crystal_description plate
_exptl_crystal_F_000 668
_exptl_crystal_size_max 0.12
_exptl_crystal_size_mid 0.08
_exptl_crystal_size_min 0.04
_platon_squeeze_details
; 
Disordered solvants molecules (2 MeOH and one H2O) were removed 
from the asymetric unit. 
;
_refine_diff_density_max 0.299
_refine_diff_density_min -0.299
_refine_diff_density_rms 0.056
_refine_ls_extinction_method none
_refine_ls_goodness_of_fit_ref 1.028
_refine_ls_hydrogen_treatment constr
_refine_ls_matrix_type full
_refine_ls_number_parameters 434
_refine_ls_number_reflns 10117
_refine_ls_number_restraints 0
_refine_ls_restrained_S_all 1.028
_refine_ls_R_factor_all 0.1394
_refine_ls_R_factor_gt 0.0661
_refine_ls_shift/su_max 0.001
_refine_ls_shift/su_mean 0.000
_refine_ls_structure_factor_coef Fsqd
_refine_ls_weighting_details 'calc w=1/[\s^2^(Fo^2^)+(0.1000P)^2^+0.0000P] where P=(Fo^2^+2Fc^2^)/3'
_refine_ls_weighting_scheme calc
_refine_ls_wR_factor_gt 0.1792
_refine_ls_wR_factor_ref 0.2005
_reflns_number_gt 5286
_reflns_number_total 10117
_reflns_threshold_expression >2sigma(I)
_cod_data_source_file c4cc03622k2.cif
_cod_data_source_block compound
_cod_depositor_comments
;
The following automatic conversions were performed:

'_exptl_crystal_density_meas' value 'none' was changed to '?' - the
value is perceived as not measured.

Automatic conversion script
Id: cif_fix_values 3008 2015-01-20 13:52:24Z robertas 

The following automatic conversions were performed:

'_symmetry_cell_setting' tag value 'ticlinic' was replaced with
'triclinic' value as specified in the replacement file
'/home/robertas/cod-tools/perl-scripts/inputs/replacement_values.lst'.

Automatic conversion script
Id: cif_fix_values 3143 2015-03-26 13:38:13Z robertas 
;
_cod_original_sg_symbol_H-M P-1
_cod_database_code 7115743

loop_
_symmetry_equiv_pos_as_xyz
'x, y, z'
'-x, -y, -z'

loop_
_atom_site_label
_atom_site_type_symbol
_atom_site_fract_x
_atom_site_fract_y
_atom_site_fract_z
_atom_site_U_iso_or_equiv
_atom_site_adp_type
_atom_site_occupancy
_atom_site_symmetry_multiplicity
_atom_site_calc_flag
_atom_site_refinement_flags
N1 N 0.88782(17) 0.34697(11) 0.47457(13) 0.0265(4) Uani 1 1 d .
N2 N 0.59996(17) 0.38102(11) 0.61796(13) 0.0259(4) Uani 1 1 d .
H2A H 0.6668 0.4175 0.5741 0.031 Uiso 1 1 calc R
N3 N 0.62643(18) 0.57832(11) 0.53761(13) 0.0263(4) Uani 1 1 d .
N4 N 0.92097(18) 0.54539(11) 0.40153(13) 0.0263(4) Uani 1 1 d .
H4A H 0.8562 0.5093 0.4476 0.032 Uiso 1 1 calc R
C1 C 1.0240(2) 0.34311(13) 0.40844(16) 0.0269(4) Uani 1 1 d .
C2 C 1.0767(2) 0.24560(14) 0.41062(17) 0.0318(5) Uani 1 1 d .
H2 H 1.1678 0.2236 0.3718 0.038 Uiso 1 1 calc R
C3 C 0.9728(2) 0.19233(14) 0.47757(17) 0.0319(5) Uani 1 1 d .
H3 H 0.9765 0.1253 0.4951 0.038 Uiso 1 1 calc R
C4 C 0.8535(2) 0.25542(13) 0.51861(16) 0.0271(5) Uani 1 1 d .
C5 C 0.7267(2) 0.22620(13) 0.59374(16) 0.0276(5) Uani 1 1 d .
C6 C 0.6112(2) 0.28458(13) 0.64042(15) 0.0259(4) Uani 1 1 d .
C7 C 0.4814(2) 0.25318(14) 0.71556(16) 0.0300(5) Uani 1 1 d .
H7 H 0.4596 0.1893 0.7454 0.036 Uiso 1 1 calc R
C8 C 0.3940(2) 0.33065(13) 0.73705(16) 0.0297(5) Uani 1 1 d .
H8 H 0.3008 0.3307 0.7849 0.036 Uiso 1 1 calc R
C9 C 0.4680(2) 0.41222(13) 0.67443(15) 0.0263(4) Uani 1 1 d .
C10 C 0.4134(2) 0.50605(13) 0.66836(16) 0.0264(4) Uani 1 1 d .
C11 C 0.4903(2) 0.58245(13) 0.60429(15) 0.0259(4) Uani 1 1 d .
C12 C 0.4361(2) 0.67974(13) 0.60010(17) 0.0301(5) Uani 1 1 d .
H12 H 0.3449 0.7019 0.6387 0.036 Uiso 1 1 calc R
C13 C 0.5402(2) 0.73274(13) 0.53065(16) 0.0300(5) Uani 1 1 d .
H13 H 0.5361 0.7995 0.5110 0.036 Uiso 1 1 calc R
C14 C 0.6587(2) 0.66890(13) 0.49190(15) 0.0262(4) Uani 1 1 d .
C15 C 0.7869(2) 0.69778(13) 0.41695(15) 0.0277(5) Uani 1 1 d .
C16 C 0.9070(2) 0.64037(13) 0.37616(16) 0.0278(5) Uani 1 1 d .
C17 C 1.0345(2) 0.67218(15) 0.29904(17) 0.0339(5) Uani 1 1 d .
H17 H 1.0537 0.7356 0.2668 0.041 Uiso 1 1 calc R
C18 C 1.1232(2) 0.59577(14) 0.27993(17) 0.0333(5) Uani 1 1 d .
H18 H 1.2166 0.5960 0.2323 0.040 Uiso 1 1 calc R
C19 C 1.0519(2) 0.51449(14) 0.34399(15) 0.0268(4) Uani 1 1 d .
C20 C 1.1040(2) 0.42025(13) 0.34701(15) 0.0262(4) Uani 1 1 d .
C21 C 0.7112(2) 0.12180(13) 0.62653(17) 0.0299(5) Uani 1 1 d .
C22 C 0.6991(2) 0.08110(15) 0.72282(19) 0.0384(6) Uani 1 1 d .
H22 H 0.6998 0.1199 0.7710 0.046 Uiso 1 1 calc R
C23 C 0.6861(3) -0.01615(16) 0.7480(2) 0.0468(7) Uani 1 1 d .
H23 H 0.6776 -0.0421 0.8146 0.056 Uiso 1 1 calc R
N5 N 0.6846(2) -0.07642(13) 0.6853(2) 0.0515(6) Uani 1 1 d .
C24 C 0.6976(2) -0.03666(15) 0.5930(2) 0.0474(7) Uani 1 1 d .
H24 H 0.6991 -0.0775 0.5460 0.057 Uiso 1 1 calc R
C25 C 0.7091(2) 0.06002(14) 0.56071(19) 0.0378(6) Uani 1 1 d .
H25 H 0.7155 0.0840 0.4940 0.045 Uiso 1 1 calc R
C26 C 0.2640(2) 0.52658(14) 0.73596(16) 0.0286(5) Uani 1 1 d .
H26A H 0.2087 0.4670 0.7562 0.034 Uiso 1 1 calc R
H26B H 0.2144 0.5727 0.6983 0.034 Uiso 1 1 calc R
C27 C 0.2628(2) 0.56639(14) 0.82886(16) 0.0294(5) Uani 1 1 d .
H27A H 0.2993 0.5167 0.8715 0.035 Uiso 1 1 calc R
H27B H 0.3293 0.6206 0.8092 0.035 Uiso 1 1 calc R
C28 C 0.1144(2) 0.59966(14) 0.88871(16) 0.0295(5) Uani 1 1 d .
H28A H 0.0761 0.6471 0.8451 0.035 Uiso 1 1 calc R
H28B H 0.0492 0.5447 0.9108 0.035 Uiso 1 1 calc R
C29 C 0.1130(2) 0.64349(16) 0.97907(18) 0.0384(5) Uani 1 1 d .
H29A H 0.1826 0.6960 0.9577 0.046 Uiso 1 1 calc R
H29B H 0.1450 0.5948 1.0250 0.046 Uiso 1 1 calc R
C30 C -0.0347(3) 0.68195(19) 1.0344(2) 0.0519(7) Uani 1 1 d .
H30A H -0.0647 0.7329 0.9905 0.078 Uiso 1 1 calc R
H30B H -0.0301 0.7072 1.0931 0.078 Uiso 1 1 calc R
H30C H -0.1045 0.6305 1.0551 0.078 Uiso 1 1 calc R
C31 C 0.7962(2) 0.79679(14) 0.37709(17) 0.0305(5) Uani 1 1 d .
C32 C 0.8019(2) 0.87940(14) 0.34325(17) 0.0328(5) Uani 1 1 d .
C33 C 0.8028(2) 0.97908(14) 0.30769(16) 0.0307(5) Uani 1 1 d .
C34 C 0.9244(3) 1.03255(15) 0.28594(19) 0.0410(6) Uani 1 1 d .
H34 H 1.0115 1.0036 0.2926 0.049 Uiso 1 1 calc R
C35 C 0.9170(3) 1.12937(16) 0.2542(2) 0.0495(7) Uani 1 1 d .
H35 H 1.0011 1.1654 0.2404 0.059 Uiso 1 1 calc R
N6 N 0.8006(2) 1.17486(13) 0.24191(17) 0.0504(6) Uani 1 1 d .
C36 C 0.6847(3) 1.12264(16) 0.2635(2) 0.0498(7) Uani 1 1 d .
H36 H 0.5989 1.1537 0.2570 0.060 Uiso 1 1 calc R
C37 C 0.6810(2) 1.02589(15) 0.29501(19) 0.0394(6) Uani 1 1 d .
H37 H 0.5952 0.9918 0.3078 0.047 Uiso 1 1 calc R
C38 C 1.2516(2) 0.40065(15) 0.27699(16) 0.0314(5) Uani 1 1 d .
H38A H 1.2987 0.3486 0.3103 0.038 Uiso 1 1 calc R
H38B H 1.3105 0.4582 0.2630 0.038 Uiso 1 1 calc R
C39 C 1.2500(2) 0.37301(17) 0.17870(17) 0.0384(5) Uani 1 1 d .
H39A H 1.1908 0.3157 0.1922 0.046 Uiso 1 1 calc R
H39B H 1.2046 0.4253 0.1445 0.046 Uiso 1 1 calc R
C40 C 1.4000(3) 0.3529(2) 0.11109(19) 0.0543(7) Uani 1 1 d .
H40A H 1.4585 0.4104 0.0985 0.065 Uiso 1 1 calc R
H40B H 1.4448 0.3010 0.1462 0.065 Uiso 1 1 calc R
C41 C 1.4056(3) 0.3251(3) 0.0126(2) 0.0719(10) Uani 1 1 d .
H41A H 1.3575 0.2634 0.0243 0.086 Uiso 1 1 calc R
H41B H 1.3516 0.3733 -0.0197 0.086 Uiso 1 1 calc R
C42 C 1.5572(4) 0.3168(5) -0.0563(3) 0.165(3) Uani 1 1 d .
H42A H 1.6101 0.3741 -0.0599 0.247 Uiso 1 1 calc R
H42B H 1.5549 0.3102 -0.1227 0.247 Uiso 1 1 calc R
H42C H 1.6052 0.2608 -0.0312 0.247 Uiso 1 1 calc R

loop_
_atom_site_aniso_label
_atom_site_aniso_U_11
_atom_site_aniso_U_22
_atom_site_aniso_U_33
_atom_site_aniso_U_23
_atom_site_aniso_U_13
_atom_site_aniso_U_12
N1 0.0223(9) 0.0230(8) 0.0322(10) -0.0061(7) -0.0053(7) 0.0014(6)
N2 0.0215(9) 0.0212(8) 0.0324(9) -0.0043(7) -0.0048(7) 0.0009(6)
N3 0.0257(10) 0.0218(8) 0.0309(9) -0.0029(7) -0.0085(8) -0.0005(6)
N4 0.0247(10) 0.0228(8) 0.0307(9) -0.0042(7) -0.0076(7) -0.0003(6)
C1 0.0257(12) 0.0257(9) 0.0317(11) -0.0077(8) -0.0115(9) 0.0042(8)
C2 0.0245(12) 0.0288(10) 0.0414(13) -0.0099(9) -0.0082(10) 0.0063(8)
C3 0.0284(12) 0.0215(9) 0.0440(13) -0.0067(9) -0.0091(10) 0.0043(8)
C4 0.0243(12) 0.0231(9) 0.0352(12) -0.0065(8) -0.0106(9) 0.0032(8)
C5 0.0280(12) 0.0203(9) 0.0356(12) -0.0046(8) -0.0118(9) 0.0019(8)
C6 0.0235(11) 0.0228(9) 0.0318(11) -0.0056(8) -0.0088(9) 0.0008(7)
C7 0.0304(12) 0.0216(9) 0.0360(12) -0.0037(8) -0.0077(9) -0.0013(8)
C8 0.0231(12) 0.0267(10) 0.0354(12) -0.0026(9) -0.0046(9) 0.0006(8)
C9 0.0249(12) 0.0240(9) 0.0307(11) -0.0075(8) -0.0087(9) 0.0024(8)
C10 0.0237(11) 0.0244(9) 0.0329(11) -0.0092(8) -0.0097(9) 0.0025(8)
C11 0.0236(11) 0.0243(9) 0.0330(11) -0.0085(8) -0.0121(9) 0.0038(8)
C12 0.0293(12) 0.0225(9) 0.0403(13) -0.0080(9) -0.0128(10) 0.0055(8)
C13 0.0313(12) 0.0205(9) 0.0397(13) -0.0056(9) -0.0139(10) 0.0050(8)
C14 0.0284(12) 0.0203(9) 0.0334(11) -0.0066(8) -0.0136(9) 0.0026(8)
C15 0.0329(12) 0.0211(9) 0.0313(11) -0.0030(8) -0.0135(9) -0.0002(8)
C16 0.0285(12) 0.0219(9) 0.0334(11) -0.0029(8) -0.0109(9) -0.0010(8)
C17 0.0370(13) 0.0273(10) 0.0354(12) 0.0011(9) -0.0104(10) -0.0044(9)
C18 0.0275(12) 0.0318(11) 0.0350(12) -0.0024(9) -0.0031(9) -0.0031(9)
C19 0.0237(12) 0.0280(10) 0.0294(11) -0.0057(8) -0.0083(9) -0.0019(8)
C20 0.0209(11) 0.0293(10) 0.0291(11) -0.0061(8) -0.0083(9) 0.0013(8)
C21 0.0188(11) 0.0209(9) 0.0479(14) -0.0054(9) -0.0083(9) 0.0045(7)
C22 0.0349(13) 0.0304(11) 0.0482(15) -0.0015(10) -0.0133(11) 0.0044(9)
C23 0.0391(15) 0.0317(12) 0.0631(18) 0.0075(12) -0.0145(12) 0.0037(10)
N5 0.0321(12) 0.0266(10) 0.0821(18) -0.0014(11) -0.0026(11) 0.0037(8)
C24 0.0360(15) 0.0264(11) 0.073(2) -0.0189(12) -0.0020(13) -0.0022(9)
C25 0.0285(13) 0.0278(10) 0.0521(15) -0.0119(10) -0.0030(10) -0.0006(8)
C26 0.0237(11) 0.0253(9) 0.0364(12) -0.0091(8) -0.0078(9) 0.0035(8)
C27 0.0231(11) 0.0310(10) 0.0352(12) -0.0090(9) -0.0096(9) 0.0036(8)
C28 0.0242(12) 0.0261(9) 0.0364(12) -0.0053(9) -0.0069(9) 0.0006(8)
C29 0.0318(13) 0.0438(13) 0.0383(13) -0.0115(10) -0.0066(10) -0.0002(10)
C30 0.0462(16) 0.0533(15) 0.0511(16) -0.0220(13) -0.0028(13) 0.0042(12)
C31 0.0289(12) 0.0257(10) 0.0380(12) -0.0045(9) -0.0120(10) 0.0003(8)
C32 0.0284(12) 0.0268(10) 0.0430(13) -0.0035(9) -0.0116(10) -0.0002(8)
C33 0.0305(12) 0.0233(9) 0.0342(12) -0.0016(8) -0.0060(9) 0.0002(8)
C34 0.0326(14) 0.0310(11) 0.0556(16) -0.0008(11) -0.0106(11) -0.0037(9)
C35 0.0415(16) 0.0331(12) 0.0665(19) -0.0029(12) -0.0062(13) -0.0127(11)
N6 0.0556(15) 0.0246(9) 0.0627(15) 0.0013(9) -0.0106(11) -0.0017(9)
C36 0.0483(16) 0.0281(11) 0.0695(19) -0.0035(12) -0.0171(13) 0.0094(11)
C37 0.0337(14) 0.0269(10) 0.0550(16) -0.0044(10) -0.0110(11) 0.0009(9)
C38 0.0237(12) 0.0345(11) 0.0356(12) -0.0072(9) -0.0079(9) 0.0000(8)
C39 0.0283(13) 0.0536(14) 0.0330(12) -0.0085(11) -0.0085(10) 0.0002(10)
C40 0.0344(15) 0.089(2) 0.0400(15) -0.0237(14) -0.0069(12) 0.0022(13)
C41 0.0386(17) 0.134(3) 0.0486(18) -0.0334(19) -0.0116(13) 0.0003(17)
C42 0.040 0.386(8) 0.086(3) -0.131(4) 0.0019(19) -0.007(3)

loop_
_atom_type_symbol
_atom_type_description
_atom_type_scat_dispersion_real
_atom_type_scat_dispersion_imag
_atom_type_scat_source
C C 0.0033 0.0016 'International Tables Vol C Tables 4.2.6.8 and 6.1.1.4'
H H 0.0000 0.0000 'International Tables Vol C Tables 4.2.6.8 and 6.1.1.4'
N N 0.0061 0.0033 'International Tables Vol C Tables 4.2.6.8 and 6.1.1.4'

loop_
_geom_angle_atom_site_label_1
_geom_angle_atom_site_label_2
_geom_angle_atom_site_label_3
_geom_angle
C1 N1 C4 106.54(15)
C6 N2 C9 109.35(16)
C6 N2 H2A 125.3
C9 N2 H2A 125.3
C14 N3 C11 106.38(15)
C16 N4 C19 109.15(17)
C16 N4 H4A 125.4
C19 N4 H4A 125.4
N1 C1 C20 126.66(17)
N1 C1 C2 109.65(17)
C20 C1 C2 123.68(18)
C3 C2 C1 107.01(18)
C3 C2 H2 126.5
C1 C2 H2 126.5
C2 C3 C4 107.57(17)
C2 C3 H3 126.2
C4 C3 H3 126.2
N1 C4 C5 126.34(17)
N1 C4 C3 109.22(17)
C5 C4 C3 124.40(17)
C4 C5 C6 126.96(17)
C4 C5 C21 116.43(17)
C6 C5 C21 116.60(18)
N2 C6 C5 126.09(18)
N2 C6 C7 107.73(16)
C5 C6 C7 126.09(17)
C8 C7 C6 108.02(17)
C8 C7 H7 126.0
C6 C7 H7 126.0
C7 C8 C9 107.61(18)
C7 C8 H8 126.2
C9 C8 H8 126.2
N2 C9 C10 126.16(18)
N2 C9 C8 107.29(16)
C10 C9 C8 126.48(18)
C11 C10 C9 123.76(18)
C11 C10 C26 117.68(17)
C9 C10 C26 118.55(18)
N3 C11 C10 126.40(17)
N3 C11 C12 109.73(17)
C10 C11 C12 123.87(19)
C13 C12 C11 106.69(18)
C13 C12 H12 126.7
C11 C12 H12 126.7
C12 C13 C14 107.05(17)
C12 C13 H13 126.5
C14 C13 H13 126.5
N3 C14 C15 125.98(17)
N3 C14 C13 110.14(17)
C15 C14 C13 123.87(17)
C14 C15 C16 127.20(17)
C14 C15 C31 116.54(17)
C16 C15 C31 116.26(18)
N4 C16 C15 126.30(18)
N4 C16 C17 108.18(17)
C15 C16 C17 125.51(18)
C18 C17 C16 107.54(18)
C18 C17 H17 126.2
C16 C17 H17 126.2
C17 C18 C19 107.96(19)
C17 C18 H18 126.0
C19 C18 H18 126.0
N4 C19 C20 125.93(18)
N4 C19 C18 107.16(17)
C20 C19 C18 126.90(19)
C19 C20 C1 123.58(18)
C19 C20 C38 117.85(17)
C1 C20 C38 118.51(17)
C22 C21 C25 116.59(19)
C22 C21 C5 122.5(2)
C25 C21 C5 121.0(2)
C23 C22 C21 119.5(2)
C23 C22 H22 120.3
C21 C22 H22 120.3
N5 C23 C22 124.5(3)
N5 C23 H23 117.7
C22 C23 H23 117.7
C24 N5 C23 115.4(2)
N5 C24 C25 124.5(2)
N5 C24 H24 117.8
C25 C24 H24 117.8
C24 C25 C21 119.5(2)
C24 C25 H25 120.3
C21 C25 H25 120.3
C10 C26 C27 113.75(17)
C10 C26 H26A 108.8
C27 C26 H26A 108.8
C10 C26 H26B 108.8
C27 C26 H26B 108.8
H26A C26 H26B 107.7
C28 C27 C26 113.27(17)
C28 C27 H27A 108.9
C26 C27 H27A 108.9
C28 C27 H27B 108.9
C26 C27 H27B 108.9
H27A C27 H27B 107.7
C29 C28 C27 113.76(17)
C29 C28 H28A 108.8
C27 C28 H28A 108.8
C29 C28 H28B 108.8
C27 C28 H28B 108.8
H28A C28 H28B 107.7
C28 C29 C30 113.0(2)
C28 C29 H29A 109.0
C30 C29 H29A 109.0
C28 C29 H29B 109.0
C30 C29 H29B 109.0
H29A C29 H29B 107.8
C29 C30 H30A 109.5
C29 C30 H30B 109.5
H30A C30 H30B 109.5
C29 C30 H30C 109.5
H30A C30 H30C 109.5
H30B C30 H30C 109.5
C32 C31 C15 178.8(2)
C31 C32 C33 176.9(2)
C37 C33 C34 117.28(19)
C37 C33 C32 121.1(2)
C34 C33 C32 121.58(19)
C33 C34 C35 118.7(2)
C33 C34 H34 120.7
C35 C34 H34 120.7
N6 C35 C34 124.4(2)
N6 C35 H35 117.8
C34 C35 H35 117.8
C35 N6 C36 116.1(2)
N6 C36 C37 124.0(2)
N6 C36 H36 118.0
C37 C36 H36 118.0
C33 C37 C36 119.5(2)
C33 C37 H37 120.3
C36 C37 H37 120.3
C20 C38 C39 113.85(17)
C20 C38 H38A 108.8
C39 C38 H38A 108.8
C20 C38 H38B 108.8
C39 C38 H38B 108.8
H38A C38 H38B 107.7
C40 C39 C38 112.18(19)
C40 C39 H39A 109.2
C38 C39 H39A 109.2
C40 C39 H39B 109.2
C38 C39 H39B 109.2
H39A C39 H39B 107.9
C41 C40 C39 114.7(2)
C41 C40 H40A 108.6
C39 C40 H40A 108.6
C41 C40 H40B 108.6
C39 C40 H40B 108.6
H40A C40 H40B 107.6
C42 C41 C40 112.7(3)
C42 C41 H41A 109.1
C40 C41 H41A 109.1
C42 C41 H41B 109.1
C40 C41 H41B 109.1
H41A C41 H41B 107.8
C41 C42 H42A 109.5
C41 C42 H42B 109.5
H42A C42 H42B 109.5
C41 C42 H42C 109.5
H42A C42 H42C 109.5
H42B C42 H42C 109.5

loop_
_geom_bond_atom_site_label_1
_geom_bond_atom_site_label_2
_geom_bond_distance
N1 C1 1.370(3)
N1 C4 1.371(2)
N2 C6 1.366(2)
N2 C9 1.373(2)
N2 H2A 0.8800
N3 C14 1.361(2)
N3 C11 1.373(3)
N4 C16 1.354(2)
N4 C19 1.370(3)
N4 H4A 0.8800
C1 C20 1.404(3)
C1 C2 1.447(3)
C2 C3 1.336(3)
C2 H2 0.9500
C3 C4 1.448(3)
C3 H3 0.9500
C4 C5 1.397(3)
C5 C6 1.406(3)
C5 C21 1.490(3)
C6 C7 1.424(3)
C7 C8 1.360(3)
C7 H7 0.9500
C8 C9 1.434(3)
C8 H8 0.9500
C9 C10 1.405(2)
C10 C11 1.398(3)
C10 C26 1.513(3)
C11 C12 1.449(2)
C12 C13 1.350(3)
C12 H12 0.9500
C13 C14 1.443(3)
C13 H13 0.9500
C14 C15 1.403(3)
C15 C16 1.403(3)
C15 C31 1.434(3)
C16 C17 1.423(3)
C17 C18 1.351(3)
C17 H17 0.9500
C18 C19 1.428(3)
C18 H18 0.9500
C19 C20 1.402(3)
C20 C38 1.509(3)
C21 C22 1.387(3)
C21 C25 1.389(3)
C22 C23 1.379(3)
C22 H22 0.9500
C23 N5 1.337(4)
C23 H23 0.9500
N5 C24 1.329(4)
C24 C25 1.382(3)
C24 H24 0.9500
C25 H25 0.9500
C26 C27 1.522(3)
C26 H26A 0.9900
C26 H26B 0.9900
C27 C28 1.519(3)
C27 H27A 0.9900
C27 H27B 0.9900
C28 C29 1.517(3)
C28 H28A 0.9900
C28 H28B 0.9900
C29 C30 1.521(3)
C29 H29A 0.9900
C29 H29B 0.9900
C30 H30A 0.9800
C30 H30B 0.9800
C30 H30C 0.9800
C31 C32 1.199(3)
C32 C33 1.432(3)
C33 C37 1.380(3)
C33 C34 1.381(3)
C34 C35 1.388(3)
C34 H34 0.9500
C35 N6 1.324(3)
C35 H35 0.9500
N6 C36 1.325(3)
C36 C37 1.380(3)
C36 H36 0.9500
C37 H37 0.9500
C38 C39 1.526(3)
C38 H38A 0.9900
C38 H38B 0.9900
C39 C40 1.515(3)
C39 H39A 0.9900
C39 H39B 0.9900
C40 C41 1.508(4)
C40 H40A 0.9900
C40 H40B 0.9900
C41 C42 1.506(4)
C41 H41A 0.9900
C41 H41B 0.9900
C42 H42A 0.9800
C42 H42B 0.9800
C42 H42C 0.9800

loop_
_platon_squeeze_void_nr
_platon_squeeze_void_average_x
_platon_squeeze_void_average_y
_platon_squeeze_void_average_z
_platon_squeeze_void_volume
_platon_squeeze_void_count_electrons
_platon_squeeze_void_content
1 -0.013 0.000 0.000 268 43 ' '
